data_4312152
loop_
_publ_author_name
'Li-Hua Bi'
'Ulrich Kortz'

_publ_section_title
;
 Synthesis and Structure of the Pentacopper(II) Substituted
 Tungstosilicate [Cu5(OH)4(H2O)2(A-\a-SiW9O33)2]10-
;
_journal_name_full 'Inorganic Chemistry'
_journal_page_first 7961
_journal_page_last 7962
_journal_paper_doi 10.1021/ic048689m
_journal_volume 43
_journal_year 2004
_chemical_formula_sum 'Cu5 H45 K10 O90.5 Si2 W18'
_chemical_formula_weight 5567.6
_chemical_name_systematic
; 
 ? 
;
_space_group_IT_number 2
_symmetry_cell_setting triclinic
_symmetry_space_group_name_Hall '-P 1'
_symmetry_space_group_name_H-M 'P -1'
_atom_sites_solution_hydrogens geom
_atom_sites_solution_primary direct
_atom_sites_solution_secondary difmap
_audit_creation_method SHELXL-97
_cell_angle_alpha 100.0840(10)
_cell_angle_beta 101.9270(10)
_cell_angle_gamma 103.3990(10)
_cell_formula_units_Z 2
_cell_length_a 13.4108(7)
_cell_length_b 15.5496(8)
_cell_length_c 24.1156(12)
_cell_measurement_reflns_used 9279
_cell_measurement_temperature 173(2)
_cell_measurement_theta_max 28.25
_cell_measurement_theta_min 2.29
_cell_volume 4653.2(4)
_computing_cell_refinement 'Bruker SMART'
_computing_data_collection 'Bruker SMART'
_computing_data_reduction 'Bruker SAINT'
_computing_molecular_graphics 'Bruker SHELXTL'
_computing_publication_material 'Bruker SHELXTL'
_computing_structure_refinement 'SHELXL-97 (Sheldrick, 1997)'
_computing_structure_solution 'SHELXS-97 (Sheldrick, 1990)'
_diffrn_ambient_temperature 173(2)
_diffrn_measured_fraction_theta_full 0.986
_diffrn_measured_fraction_theta_max 0.986
_diffrn_measurement_device_type 'CCD area detector'
_diffrn_measurement_method 'phi and omega scans'
_diffrn_radiation_monochromator graphite
_diffrn_radiation_source 'fine-focus sealed tube'
_diffrn_radiation_type MoK\a
_diffrn_radiation_wavelength 0.71073
_diffrn_reflns_av_R_equivalents 0.0330
_diffrn_reflns_av_sigmaI/netI 0.0585
_diffrn_reflns_limit_h_max 11
_diffrn_reflns_limit_h_min -17
_diffrn_reflns_limit_k_max 20
_diffrn_reflns_limit_k_min -18
_diffrn_reflns_limit_l_max 32
_diffrn_reflns_limit_l_min -31
_diffrn_reflns_number 33458
_diffrn_reflns_theta_full 28.28
_diffrn_reflns_theta_max 28.28
_diffrn_reflns_theta_min 0.89
_diffrn_standards_decay_% 0
_exptl_absorpt_coefficient_mu 23.653
_exptl_absorpt_correction_T_max 1.0000
_exptl_absorpt_correction_T_min 0.0785
_exptl_absorpt_correction_type multi-scan
_exptl_absorpt_process_details SADABS
_exptl_crystal_colour light-green
_exptl_crystal_density_diffrn 3.823
_exptl_crystal_density_meas 0
_exptl_crystal_density_method 'not measured'
_exptl_crystal_description block
_exptl_crystal_F_000 4676
_exptl_crystal_size_max 0.20
_exptl_crystal_size_mid 0.20
_exptl_crystal_size_min 0.16
_refine_diff_density_max 4.938
_refine_diff_density_min -2.184
_refine_diff_density_rms 0.519
_refine_ls_extinction_method none
_refine_ls_goodness_of_fit_ref 1.073
_refine_ls_hydrogen_treatment mixed
_refine_ls_matrix_type full
_refine_ls_number_parameters 674
_refine_ls_number_reflns 22732
_refine_ls_number_restraints 0
_refine_ls_restrained_S_all 1.073
_refine_ls_R_factor_all 0.0792
_refine_ls_R_factor_gt 0.0685
_refine_ls_shift/su_max 0.001
_refine_ls_shift/su_mean 0.000
_refine_ls_structure_factor_coef Fsqd
_refine_ls_weighting_details 'calc w=1/[\s^2^(Fo^2^)+(0.0864P)^2^+161.4147P] where P=(Fo^2^+2Fc^2^)/3'
_refine_ls_weighting_scheme calc
_refine_ls_wR_factor_gt 0.1787
_refine_ls_wR_factor_ref 0.1890
_reflns_number_gt 19331
_reflns_number_total 22732
_reflns_threshold_expression >2sigma(I)
_cod_data_source_file ic048689msi20040918_074040.cif
_cod_data_source_block testabs
_cod_depositor_comments
;
The following automatic conversions were performed:
'_symmetry_cell_setting' value 'Triclinic' changed to 'triclinic'
according to '/home/saulius/struct/CIF-dictionaries/cif_core.dic'
dictionary named 'cif_core.dic' version 2.4.1 from 2010-06-29.

Automatic conversion script
Id: cif_fix_enum 1527 2010-12-29 10:47:43Z saulius 
;
_cod_database_code 4312152

loop_
_symmetry_equiv_pos_as_xyz
'x, y, z'
'-x, -y, -z'

loop_
_atom_site_label
_atom_site_type_symbol
_atom_site_fract_x
_atom_site_fract_y
_atom_site_fract_z
_atom_site_U_iso_or_equiv
_atom_site_adp_type
_atom_site_occupancy
_atom_site_symmetry_multiplicity
_atom_site_calc_flag
_atom_site_refinement_flags
_atom_site_disorder_assembly
_atom_site_disorder_group
W1 W -0.26048(6) 0.04961(5) 0.06704(3) 0.03209(15) Uani 1 1 d . . .
W2 W -0.12550(6) 0.20301(4) 0.00856(3) 0.02917(14) Uani 1 1 d . . .
W3 W -0.35973(5) 0.21841(5) 0.03268(3) 0.02967(14) Uani 1 1 d . . .
W4 W -0.28343(6) 0.11771(5) 0.21985(3) 0.03367(16) Uani 1 1 d . . .
W5 W -0.02350(6) 0.10257(5) 0.19214(3) 0.03367(16) Uani 1 1 d . . .
W6 W 0.11189(6) 0.25746(5) 0.13832(3) 0.03287(15) Uani 1 1 d . . .
W7 W -0.00173(5) 0.43879(4) 0.09540(3) 0.02592(13) Uani 1 1 d . . .
W8 W -0.23173(5) 0.45384(4) 0.12068(3) 0.02690(14) Uani 1 1 d . . .
W9 W -0.37523(6) 0.28644(5) 0.18898(3) 0.03222(15) Uani 1 1 d . . .
W10 W 0.06242(7) 0.70219(5) 0.47518(3) 0.03849(18) Uani 1 1 d . . .
W11 W 0.32003(7) 0.68459(6) 0.44720(3) 0.04145(19) Uani 1 1 d . . .
W12 W 0.35165(6) 0.65987(6) 0.31439(3) 0.03780(17) Uani 1 1 d . . .
W13 W 0.13318(6) 0.66250(4) 0.19339(3) 0.02946(14) Uani 1 1 d . . .
W14 W -0.09704(6) 0.67879(4) 0.21713(3) 0.02878(14) Uani 1 1 d . . .
W15 W -0.13322(6) 0.69354(5) 0.36659(3) 0.03380(16) Uani 1 1 d . . .
W16 W 0.23591(7) 0.89618(5) 0.43894(3) 0.04095(19) Uani 1 1 d . . .
W17 W 0.27293(6) 0.87739(5) 0.30401(3) 0.03634(17) Uani 1 1 d . . .
W18 W 0.03740(7) 0.89327(5) 0.32707(3) 0.03500(16) Uani 1 1 d . . .
Cu1 Cu -0.1655(2) 0.32417(16) 0.29076(10) 0.0386(5) Uani 1 1 d . . .
Cu2 Cu 0.07771(18) 0.30943(15) 0.26658(10) 0.0345(5) Uani 1 1 d . . .
Cu3 Cu -0.04985(19) 0.51716(15) 0.37407(9) 0.0325(4) Uani 1 1 d . . .
Cu4 Cu 0.19246(18) 0.50054(15) 0.34858(10) 0.0333(4) Uani 1 1 d . . .
Cu5 Cu -0.02017(16) 0.49194(13) 0.23235(8) 0.0262(4) Uani 1 1 d . . .
Si1 Si -0.1407(4) 0.2700(3) 0.15116(19) 0.0258(8) Uani 1 1 d . . .
Si2 Si 0.1108(4) 0.6940(3) 0.33595(19) 0.0290(9) Uani 1 1 d . . .
K1 K -0.2503(4) 0.3974(3) -0.04172(19) 0.0413(9) Uani 1 1 d . . .
K2 K -0.0521(4) 0.1504(3) 0.3513(2) 0.0472(10) Uani 1 1 d . . .
K3 K 0.0644(4) 0.3549(3) -0.04574(19) 0.0492(11) Uani 1 1 d . . .
K4 K 0.0931(6) 0.8820(5) 0.1641(2) 0.0540(18) Uani 0.75 1 d P . .
K5 K -0.5885(5) 0.0427(5) 0.1953(3) 0.0320(15) Uani 0.50 1 d P . .
K6 K -0.6321(5) 0.1906(5) 0.0660(3) 0.0315(17) Uani 0.50 1 d P . .
K7 K 0.5146(6) 0.8989(5) 0.4271(4) 0.0397(18) Uani 0.50 1 d P . .
K8 K -0.4110(6) -0.1283(5) 0.1276(3) 0.0320(15) Uani 0.50 1 d P . .
O1S1 O -0.2191(10) 0.2509(8) 0.1927(5) 0.033(3) Uiso 1 1 d . . .
O2S1 O -0.0331(9) 0.2407(8) 0.1746(5) 0.030(2) Uiso 1 1 d . . .
O3S1 O -0.2011(9) 0.2076(8) 0.0853(5) 0.029(2) Uiso 1 1 d . . .
O4S1 O -0.1107(9) 0.3763(7) 0.1493(5) 0.025(2) Uiso 1 1 d . . .
O1S2 O 0.0310(9) 0.6718(8) 0.3759(5) 0.031(2) Uiso 1 1 d . . .
O2S2 O 0.2129(10) 0.6575(8) 0.3558(5) 0.031(2) Uiso 1 1 d . . .
O3S2 O 0.0516(10) 0.6493(8) 0.2668(5) 0.032(2) Uiso 1 1 d . . .
O4S2 O 0.1519(10) 0.8038(8) 0.3470(5) 0.032(2) Uiso 1 1 d . . .
O1CC O -0.1010(9) 0.4585(8) 0.2881(5) 0.030(2) Uiso 1 1 d . . .
OC12 O -0.0236(10) 0.3094(8) 0.3125(5) 0.032(2) Uiso 1 1 d . . .
O24C O 0.2176(12) 0.3549(10) 0.3487(7) 0.047(3) Uiso 1 1 d . . .
O25C O 0.0968(9) 0.4441(8) 0.2671(5) 0.031(2) Uiso 1 1 d . . .
O34C O 0.0750(10) 0.4715(9) 0.3817(6) 0.036(3) Uiso 1 1 d . . .
O12 O -0.1904(9) 0.0814(8) 0.0044(5) 0.031(2) Uiso 1 1 d . . .
O13 O -0.3758(10) 0.0915(8) 0.0231(5) 0.032(2) Uiso 1 1 d . . .
O14 O -0.3146(10) 0.0651(9) 0.1302(6) 0.036(3) Uiso 1 1 d . . .
O15 O -0.1298(10) 0.0576(9) 0.1126(6) 0.035(3) Uiso 1 1 d . . .
O1T O -0.3112(11) -0.0671(10) 0.0373(6) 0.041(3) Uiso 1 1 d . . .
O23 O -0.2657(10) 0.2199(9) -0.0186(5) 0.033(3) Uiso 1 1 d . . .
O26 O -0.0032(9) 0.2064(8) 0.0620(5) 0.030(2) Uiso 1 1 d . . .
O27 O -0.0798(9) 0.3369(8) 0.0347(5) 0.030(2) Uiso 1 1 d . . .
O2T O -0.0872(11) 0.1942(9) -0.0563(6) 0.039(3) Uiso 1 1 d . . .
O38 O -0.2931(9) 0.3509(8) 0.0591(5) 0.030(2) Uiso 1 1 d . . .
O39 O -0.3979(10) 0.2297(9) 0.1019(5) 0.033(3) Uiso 1 1 d . . .
O3T O -0.4745(10) 0.2165(9) -0.0169(6) 0.035(3) Uiso 1 1 d . . .
O45 O -0.1503(10) 0.0953(9) 0.2183(6) 0.035(3) Uiso 1 1 d . . .
O49 O -0.4029(10) 0.1636(9) 0.1991(6) 0.037(3) Uiso 1 1 d . . .
O4C1 O -0.2362(10) 0.1910(9) 0.2903(6) 0.037(3) Uiso 1 1 d . . .
O4T O -0.3516(11) 0.0178(9) 0.2322(6) 0.039(3) Uiso 1 1 d . . .
O56 O 0.0799(10) 0.1352(9) 0.1484(6) 0.036(3) Uiso 1 1 d . . .
O5C2 O 0.0602(10) 0.1754(9) 0.2604(6) 0.037(3) Uiso 1 1 d . . .
O5T O -0.0054(12) -0.0024(10) 0.1977(6) 0.045(3) Uiso 1 1 d . . .
O67 O 0.0857(10) 0.3702(8) 0.1243(5) 0.033(3) Uiso 1 1 d . . .
O6C2 O 0.1747(10) 0.3079(9) 0.2138(6) 0.037(3) Uiso 1 1 d . . .
O6T O 0.2210(12) 0.2571(10) 0.1098(6) 0.044(3) Uiso 1 1 d . . .
O78 O -0.1198(9) 0.4906(8) 0.0829(5) 0.030(2) Uiso 1 1 d . . .
O713 O 0.0560(9) 0.5279(8) 0.1712(5) 0.029(2) Uiso 1 1 d . . .
O7T O 0.0732(9) 0.4985(8) 0.0574(5) 0.030(2) Uiso 1 1 d . . .
O89 O -0.3058(9) 0.3966(8) 0.1669(5) 0.026(2) Uiso 1 1 d . . .
O814 O -0.1365(9) 0.5410(8) 0.1918(5) 0.027(2) Uiso 1 1 d . . .
O8T O -0.3094(10) 0.5224(9) 0.0984(6) 0.036(3) Uiso 1 1 d . . .
O9C1 O -0.3097(11) 0.3377(9) 0.2650(6) 0.037(3) Uiso 1 1 d . . .
O9T O -0.5026(11) 0.2983(9) 0.1821(6) 0.039(3) Uiso 1 1 d . . .
O101 O 0.1967(11) 0.6834(9) 0.4744(6) 0.038(3) Uiso 1 1 d . . .
O105 O -0.0642(11) 0.7361(9) 0.4479(6) 0.039(3) Uiso 1 1 d . . .
O106 O 0.1352(11) 0.8281(10) 0.4661(6) 0.042(3) Uiso 1 1 d . . .
O10C O -0.0035(11) 0.5820(10) 0.4584(6) 0.041(3) Uiso 1 1 d . . .
O10T O 0.0722(13) 0.7297(11) 0.5491(7) 0.051(4) Uiso 1 1 d . . .
O112 O 0.4152(11) 0.7035(10) 0.3969(6) 0.041(3) Uiso 1 1 d . . .
O116 O 0.3161(11) 0.8149(10) 0.4450(6) 0.042(3) Uiso 1 1 d . . .
O11C O 0.2898(11) 0.5633(10) 0.4275(6) 0.041(3) Uiso 1 1 d . . .
O11T O 0.4164(14) 0.7126(12) 0.5118(7) 0.056(4) Uiso 1 1 d . . .
O123 O 0.2463(10) 0.6365(8) 0.2409(5) 0.033(3) Uiso 1 1 d . . .
O127 O 0.3428(11) 0.7890(9) 0.3162(6) 0.040(3) Uiso 1 1 d . . .
O12C O 0.3136(11) 0.5423(9) 0.3161(6) 0.038(3) Uiso 1 1 d . . .
O12T O 0.4651(13) 0.6685(11) 0.2907(7) 0.051(4) Uiso 1 1 d . . .
O134 O -0.0073(10) 0.6807(8) 0.1665(5) 0.032(2) Uiso 1 1 d . . .
O137 O 0.1862(10) 0.7844(9) 0.2312(5) 0.034(3) Uiso 1 1 d . . .
O13C O -0.1587(11) 0.3810(9) 0.3857(6) 0.040(3) Uiso 1 1 d . . .
O13T O 0.1740(10) 0.6676(9) 0.1304(6) 0.036(3) Uiso 1 1 d . . .
O145 O -0.1468(10) 0.6661(8) 0.2828(5) 0.032(2) Uiso 1 1 d . . .
O148 O -0.0268(10) 0.8021(8) 0.2539(5) 0.032(3) Uiso 1 1 d . . .
O14T O -0.2054(10) 0.6939(9) 0.1719(6) 0.035(3) Uiso 1 1 d . . .
O158 O -0.0519(11) 0.8183(9) 0.3588(6) 0.040(3) Uiso 1 1 d . . .
O15C O -0.1682(10) 0.5759(9) 0.3666(6) 0.035(3) Uiso 1 1 d . . .
O15T O -0.2534(11) 0.7190(10) 0.3646(6) 0.043(3) Uiso 1 1 d . . .
O167 O 0.3177(11) 0.9406(10) 0.3826(6) 0.043(3) Uiso 1 1 d . . .
O168 O 0.1312(11) 0.9533(10) 0.4005(6) 0.041(3) Uiso 1 1 d . . .
O16T O 0.3015(13) 0.9851(11) 0.4971(7) 0.053(4) Uiso 1 1 d . . .
O178 O 0.1528(10) 0.9293(9) 0.2919(6) 0.037(3) Uiso 1 1 d . . .
O17T O 0.3557(11) 0.9483(10) 0.2739(6) 0.041(3) Uiso 1 1 d . . .
O18T O -0.0281(12) 0.9745(10) 0.3164(6) 0.046(3) Uiso 1 1 d . . .
O1W O -0.3531(12) 0.7325(10) 0.2552(6) 0.045(3) Uiso 1 1 d . . .
O2W O -0.1622(15) 0.5406(13) 0.5068(8) 0.064(5) Uiso 1 1 d . . .
O3W O -0.5528(16) 0.0346(14) 0.0867(9) 0.069(5) Uiso 1 1 d . . .
O4W O 0.1022(17) 0.1267(14) 0.4421(9) 0.074(5) Uiso 1 1 d . . .
O5W O 0.3889(17) 0.3989(15) 0.2444(9) 0.074(5) Uiso 1 1 d . . .
O6W O 0.2253(17) 1.1205(15) 0.3212(9) 0.075(5) Uiso 1 1 d . . .
O7W O 0.6406(18) 0.7880(16) 0.5583(10) 0.081(6) Uiso 1 1 d . . .
O8W O -0.491(2) 0.3263(17) 0.3058(11) 0.092(7) Uiso 1 1 d . . .
O9W O -0.210(2) -0.1154(18) 0.2070(11) 0.094(7) Uiso 1 1 d . . .
O10W O -0.185(2) 0.0435(18) 0.3995(11) 0.095(7) Uiso 1 1 d . . .
O11W O -0.790(2) 0.0223(18) 0.1207(11) 0.096(7) Uiso 1 1 d . . .
O12W O -0.085(2) 0.9391(18) 0.4573(11) 0.097(7) Uiso 1 1 d . . .
O13W O -0.330(2) 0.4052(18) 0.4232(11) 0.098(7) Uiso 1 1 d . . .
O14W O 0.253(2) 0.4191(19) 0.0389(12) 0.101(8) Uiso 1 1 d . . .
O15W O 0.687(2) 0.8215(19) 0.4509(12) 0.106(8) Uiso 1 1 d . . .
O16W O 0.205(2) 0.303(2) 0.4460(13) 0.048(7) Uiso 0.50 1 d P . .
O17W O -0.389(3) 0.507(2) 0.3390(14) 0.052(7) Uiso 0.50 1 d P . .
O18W O 0.492(3) 1.089(2) 0.4479(16) 0.061(9) Uiso 0.50 1 d P . .
O19W O -0.670(3) -0.135(3) 0.1415(16) 0.063(9) Uiso 0.50 1 d P . .
O20W O -0.549(3) 0.374(3) 0.0542(17) 0.068(10) Uiso 0.50 1 d P . .
O21W O -0.527(3) -0.194(3) 0.2118(18) 0.072(10) Uiso 0.50 1 d P . .
O22W O -0.664(4) 0.177(3) 0.247(2) 0.083(12) Uiso 0.50 1 d P . .

loop_
_atom_site_aniso_label
_atom_site_aniso_U_11
_atom_site_aniso_U_22
_atom_site_aniso_U_33
_atom_site_aniso_U_23
_atom_site_aniso_U_13
_atom_site_aniso_U_12
W1 0.0400(4) 0.0218(3) 0.0308(3) 0.0029(2) 0.0108(3) 0.0023(3)
W2 0.0358(3) 0.0229(3) 0.0272(3) 0.0024(2) 0.0113(3) 0.0049(3)
W3 0.0298(3) 0.0275(3) 0.0269(3) 0.0028(2) 0.0055(3) 0.0030(3)
W4 0.0391(4) 0.0272(3) 0.0334(3) 0.0077(3) 0.0130(3) 0.0030(3)
W5 0.0428(4) 0.0260(3) 0.0355(4) 0.0093(3) 0.0108(3) 0.0136(3)
W6 0.0329(3) 0.0312(3) 0.0392(4) 0.0101(3) 0.0129(3) 0.0133(3)
W7 0.0290(3) 0.0220(3) 0.0249(3) 0.0045(2) 0.0070(2) 0.0042(2)
W8 0.0293(3) 0.0242(3) 0.0257(3) 0.0042(2) 0.0048(2) 0.0079(2)
W9 0.0300(3) 0.0323(3) 0.0331(3) 0.0053(3) 0.0106(3) 0.0058(3)
W10 0.0585(5) 0.0307(4) 0.0230(3) 0.0060(3) 0.0082(3) 0.0083(3)
W11 0.0430(4) 0.0399(4) 0.0298(4) 0.0083(3) -0.0040(3) 0.0008(3)
W12 0.0319(4) 0.0389(4) 0.0355(4) 0.0088(3) 0.0023(3) 0.0017(3)
W13 0.0348(3) 0.0242(3) 0.0241(3) 0.0041(2) 0.0053(3) 0.0015(3)
W14 0.0388(4) 0.0229(3) 0.0236(3) 0.0047(2) 0.0055(3) 0.0095(3)
W15 0.0470(4) 0.0286(3) 0.0288(3) 0.0070(3) 0.0137(3) 0.0125(3)
W16 0.0563(5) 0.0292(4) 0.0252(3) 0.0018(3) 0.0019(3) -0.0003(3)
W17 0.0439(4) 0.0275(3) 0.0284(3) 0.0043(3) 0.0047(3) -0.0021(3)
W18 0.0527(4) 0.0229(3) 0.0270(3) 0.0041(3) 0.0095(3) 0.0078(3)
Cu1 0.0439(13) 0.0327(11) 0.0364(12) 0.0066(9) 0.0091(10) 0.0077(10)
Cu2 0.0388(11) 0.0278(10) 0.0368(11) 0.0084(9) 0.0087(9) 0.0092(9)
Cu3 0.0430(12) 0.0281(10) 0.0265(10) 0.0061(8) 0.0088(9) 0.0105(9)
Cu4 0.0334(11) 0.0307(10) 0.0315(10) 0.0083(8) 0.0017(8) 0.0056(8)
Cu5 0.0309(10) 0.0225(9) 0.0240(9) 0.0059(7) 0.0051(7) 0.0063(7)
Si1 0.029(2) 0.023(2) 0.025(2) 0.0049(16) 0.0079(17) 0.0058(17)
Si2 0.037(2) 0.023(2) 0.022(2) 0.0039(16) 0.0041(18) 0.0031(18)
K1 0.048(2) 0.036(2) 0.039(2) 0.0078(17) 0.0157(18) 0.0079(18)
K2 0.069(3) 0.033(2) 0.038(2) 0.0095(17) 0.012(2) 0.012(2)
K3 0.067(3) 0.037(2) 0.034(2) 0.0095(17) 0.010(2) -0.001(2)
K4 0.096(5) 0.059(4) 0.020(2) 0.003(2) 0.010(3) 0.057(4)
K5 0.021(3) 0.041(4) 0.031(3) 0.018(3) 0.009(3) -0.007(3)
K6 0.017(3) 0.043(4) 0.021(3) -0.025(3) -0.003(2) 0.014(3)
K7 0.023(3) 0.027(4) 0.048(5) -0.005(3) -0.007(3) -0.007(3)
K8 0.038(4) 0.023(3) 0.022(3) 0.002(3) -0.003(3) -0.004(3)

loop_
_atom_type_symbol
_atom_type_description
_atom_type_scat_dispersion_real
_atom_type_scat_dispersion_imag
_atom_type_scat_source
O O 0.0106 0.0060 'International Tables Vol C Tables 4.2.6.8 and 6.1.1.4'
Si Si 0.0817 0.0704 'International Tables Vol C Tables 4.2.6.8 and 6.1.1.4'
K K 0.2009 0.2494 'International Tables Vol C Tables 4.2.6.8 and 6.1.1.4'
Cu Cu 0.3201 1.2651 'International Tables Vol C Tables 4.2.6.8 and 6.1.1.4'
W W -0.8490 6.8722 'International Tables Vol C Tables 4.2.6.8 and 6.1.1.4'

loop_
_geom_angle_atom_site_label_1
_geom_angle_atom_site_label_2
_geom_angle_atom_site_label_3
_geom_angle
_geom_angle_site_symmetry_1
_geom_angle_site_symmetry_3
_geom_angle_publ_flag
O1T W1 O14 102.4(6) . . ?
O1T W1 O15 102.1(6) . . ?
O14 W1 O15 91.9(6) . . ?
O1T W1 O13 99.1(6) . . ?
O14 W1 O13 89.1(5) . . ?
O15 W1 O13 158.0(5) . . ?
O1T W1 O12 97.7(6) . . ?
O14 W1 O12 159.3(5) . . ?
O15 W1 O12 88.5(5) . . ?
O13 W1 O12 82.9(5) . . ?
O1T W1 O3S1 167.3(5) . . ?
O14 W1 O3S1 87.4(5) . . ?
O15 W1 O3S1 85.4(5) . . ?
O13 W1 O3S1 72.7(5) . . ?
O12 W1 O3S1 72.0(4) . . ?
O1T W1 K8 51.1(5) . . ?
O14 W1 K8 51.7(4) . . ?
O15 W1 K8 95.6(4) . . ?
O13 W1 K8 102.2(4) . . ?
O12 W1 K8 148.7(4) . . ?
O3S1 W1 K8 139.1(3) . . ?
O2T W2 O26 102.5(6) . . ?
O2T W2 O12 101.1(6) . . ?
O26 W2 O12 93.9(5) . . ?
O2T W2 O23 99.3(6) . . ?
O26 W2 O23 157.0(5) . . ?
O12 W2 O23 89.0(5) . . ?
O2T W2 O27 97.8(6) . . ?
O26 W2 O27 85.7(5) . . ?
O12 W2 O27 160.7(5) . . ?
O23 W2 O27 84.2(5) . . ?
O2T W2 O3S1 171.5(5) . . ?
O26 W2 O3S1 85.6(5) . . ?
O12 W2 O3S1 75.6(5) . . ?
O23 W2 O3S1 72.9(5) . . ?
O27 W2 O3S1 85.0(5) . . ?
O2T W2 K3 46.2(5) . . ?
O26 W2 K3 82.1(4) . . ?
O12 W2 K3 144.0(4) . . ?
O23 W2 K3 108.5(4) . . ?
O27 W2 K3 55.2(4) . . ?
O3S1 W2 K3 139.0(3) . . ?
O2T W2 K1 85.1(5) . . ?
O26 W2 K1 133.2(4) . . ?
O12 W2 K1 130.4(4) . . ?
O23 W2 K1 41.8(4) . . ?
O27 W2 K1 47.6(3) . . ?
O3S1 W2 K1 91.1(3) . . ?
K3 W2 K1 70.29(11) . . ?
O3T W3 O39 102.8(6) . . ?
O3T W3 O13 100.1(6) . . ?
O39 W3 O13 93.5(5) . . ?
O3T W3 O23 99.0(6) . . ?
O39 W3 O23 157.5(5) . . ?
O13 W3 O23 88.0(5) . . ?
O3T W3 O38 100.1(5) . . ?
O39 W3 O38 85.0(5) . . ?
O13 W3 O38 159.5(5) . . ?
O23 W3 O38 85.7(5) . . ?
O3T W3 O3S1 170.4(5) . . ?
O39 W3 O3S1 85.9(5) . . ?
O13 W3 O3S1 75.0(5) . . ?
O23 W3 O3S1 72.8(5) . . ?
O38 W3 O3S1 84.6(5) . . ?
O3T W3 K1 79.6(4) . . ?
O39 W3 K1 130.2(4) . . ?
O13 W3 K1 135.6(4) . . ?
O23 W3 K1 49.1(4) . . ?
O38 W3 K1 46.5(4) . . ?
O3S1 W3 K1 98.0(3) . . ?
O3T W3 K6 55.7(4) . . ?
O39 W3 K6 48.5(4) . . ?
O13 W3 K6 90.9(4) . . ?
O23 W3 K6 154.0(4) . . ?
O38 W3 K6 103.1(4) . . ?
O3S1 W3 K6 131.7(3) . . ?
K1 W3 K6 121.97(15) . . ?
O4T W4 O4C1 103.1(6) . . ?
O4T W4 O45 101.3(6) . . ?
O4C1 W4 O45 94.5(6) . . ?
O4T W4 O49 96.8(6) . . ?
O4C1 W4 O49 93.7(6) . . ?
O45 W4 O49 157.9(6) . . ?
O4T W4 O14 93.9(6) . . ?
O4C1 W4 O14 163.0(6) . . ?
O45 W4 O14 81.6(5) . . ?
O49 W4 O14 84.7(5) . . ?
O4T W4 O1S1 170.2(5) . . ?
O4C1 W4 O1S1 82.1(5) . . ?
O45 W4 O1S1 86.4(5) . . ?
O49 W4 O1S1 74.4(5) . . ?
O14 W4 O1S1 81.1(5) . . ?
O4T W4 K2 91.8(5) . . ?
O4C1 W4 K2 45.3(4) . . ?
O45 W4 K2 53.4(4) . . ?
O49 W4 K2 138.9(4) . . ?
O14 W4 K2 134.8(4) . . ?
O1S1 W4 K2 97.7(3) . . ?
O4T W4 K8 45.0(5) . . ?
O4C1 W4 K8 147.1(4) . . ?
O45 W4 K8 86.5(4) . . ?
O49 W4 K8 97.7(4) . . ?
O14 W4 K8 49.6(4) . . ?
O1S1 W4 K8 130.7(3) . . ?
K2 W4 K8 116.08(13) . . ?
O4T W4 K5 56.3(5) . . ?
O4C1 W4 K5 104.3(4) . . ?
O45 W4 K5 153.3(4) . . ?
O49 W4 K5 40.6(4) . . ?
O14 W4 K5 85.4(4) . . ?
O1S1 W4 K5 114.6(3) . . ?
K2 W4 K5 132.99(13) . . ?
K8 W4 K5 67.41(18) . . ?
O5T W5 O5C2 102.3(6) . . ?
O5T W5 O45 100.1(6) . . ?
O5C2 W5 O45 93.0(6) . . ?
O5T W5 O56 97.5(6) . . ?
O5C2 W5 O56 94.4(6) . . ?
O45 W5 O56 159.0(5) . . ?
O5T W5 O15 95.9(6) . . ?
O5C2 W5 O15 161.8(6) . . ?
O45 W5 O15 82.2(5) . . ?
O56 W5 O15 84.7(5) . . ?
O5T W5 O2S1 171.4(6) . . ?
O5C2 W5 O2S1 80.6(5) . . ?
O45 W5 O2S1 87.7(5) . . ?
O56 W5 O2S1 74.2(5) . . ?
O15 W5 O2S1 81.7(5) . . ?
O5T W5 K2 90.7(5) . . ?
O5C2 W5 K2 45.7(4) . . ?
O45 W5 K2 51.4(4) . . ?
O56 W5 K2 140.0(4) . . ?
O15 W5 K2 133.5(4) . . ?
O2S1 W5 K2 97.0(3) . . ?
O5T W5 K4 22.4(5) . 1_545 ?
O5C2 W5 K4 105.8(4) . 1_545 ?
O45 W5 K4 121.3(4) . 1_545 ?
O56 W5 K4 75.2(4) . 1_545 ?
O15 W5 K4 91.5(4) . 1_545 ?
O2S1 W5 K4 149.1(3) . 1_545 ?
K2 W5 K4 109.14(11) . 1_545 ?
O6T W6 O6C2 101.5(6) . . ?
O6T W6 O56 98.7(6) . . ?
O6C2 W6 O56 94.5(6) . . ?
O6T W6 O67 100.6(6) . . ?
O6C2 W6 O67 92.2(6) . . ?
O56 W6 O67 157.8(5) . . ?
O6T W6 O26 97.8(6) . . ?
O6C2 W6 O26 160.4(5) . . ?
O56 W6 O26 85.6(5) . . ?
O67 W6 O26 81.1(5) . . ?
O6T W6 O2S1 173.5(6) . . ?
O6C2 W6 O2S1 80.1(5) . . ?
O56 W6 O2S1 74.9(5) . . ?
O67 W6 O2S1 85.5(5) . . ?
O26 W6 O2S1 81.0(4) . . ?
O7T W7 O67 101.9(5) . . ?
O7T W7 O27 98.9(5) . . ?
O67 W7 O27 89.4(5) . . ?
O7T W7 O78 98.2(5) . . ?
O67 W7 O78 159.8(5) . . ?
O27 W7 O78 89.7(5) . . ?
O7T W7 O713 96.9(5) . . ?
O67 W7 O713 87.9(5) . . ?
O27 W7 O713 164.2(5) . . ?
O78 W7 O713 87.5(5) . . ?
O7T W7 O4S1 172.0(5) . . ?
O67 W7 O4S1 84.8(5) . . ?
O27 W7 O4S1 85.4(5) . . ?
O78 W7 O4S1 75.0(4) . . ?
O713 W7 O4S1 78.9(4) . . ?
O7T W7 K3 50.6(4) . . ?
O67 W7 K3 83.1(4) . . ?
O27 W7 K3 52.0(4) . . ?
O78 W7 K3 111.9(4) . . ?
O713 W7 K3 142.8(4) . . ?
O4S1 W7 K3 135.6(3) . . ?
O7T W7 K3 58.2(4) . 2_565 ?
O67 W7 K3 155.8(4) . 2_565 ?
O27 W7 K3 106.2(4) . 2_565 ?
O78 W7 K3 41.8(4) . 2_565 ?
O713 W7 K3 81.8(3) . 2_565 ?
O4S1 W7 K3 114.2(3) . 2_565 ?
K3 W7 K3 91.98(11) . 2_565 ?
O7T W7 K1 86.4(4) . . ?
O67 W7 K1 136.3(4) . . ?
O27 W7 K1 46.9(4) . . ?
O78 W7 K1 47.1(4) . . ?
O713 W7 K1 134.2(3) . . ?
O4S1 W7 K1 91.8(3) . . ?
K3 W7 K1 69.25(10) . . ?
K3 W7 K1 61.34(9) 2_565 . ?
O8T W8 O89 101.6(6) . . ?
O8T W8 O38 99.2(6) . . ?
O89 W8 O38 89.7(5) . . ?
O8T W8 O78 98.6(6) . . ?
O89 W8 O78 159.7(5) . . ?
O38 W8 O78 89.0(5) . . ?
O8T W8 O814 98.1(5) . . ?
O89 W8 O814 88.8(5) . . ?
O38 W8 O814 162.6(5) . . ?
O78 W8 O814 86.4(5) . . ?
O8T W8 O4S1 172.8(5) . . ?
O89 W8 O4S1 84.6(4) . . ?
O38 W8 O4S1 84.1(5) . . ?
O78 W8 O4S1 75.0(4) . . ?
O814 W8 O4S1 78.4(4) . . ?
O8T W8 K1 80.7(4) . . ?
O89 W8 K1 132.8(4) . . ?
O38 W8 K1 44.2(4) . . ?
O78 W8 K1 52.9(4) . . ?
O814 W8 K1 138.0(3) . . ?
O4S1 W8 K1 97.6(3) . . ?
O9T W9 O9C1 103.6(6) . . ?
O9T W9 O49 98.4(6) . . ?
O9C1 W9 O49 94.4(6) . . ?
O9T W9 O89 100.7(6) . . ?
O9C1 W9 O89 90.7(5) . . ?
O49 W9 O89 158.4(5) . . ?
O9T W9 O39 95.4(6) . . ?
O9C1 W9 O39 160.6(5) . . ?
O49 W9 O39 86.2(5) . . ?
O89 W9 O39 82.2(5) . . ?
O9T W9 O1S1 172.4(6) . . ?
O9C1 W9 O1S1 81.0(5) . . ?
O49 W9 O1S1 75.0(5) . . ?
O89 W9 O1S1 85.2(5) . . ?
O39 W9 O1S1 80.4(5) . . ?
O9T W9 K6 47.0(5) . . ?
O9C1 W9 K6 149.5(4) . . ?
O49 W9 K6 84.0(4) . . ?
O89 W9 K6 101.8(3) . . ?
O39 W9 K6 49.9(4) . . ?
O1S1 W9 K6 127.3(3) . . ?
O10T W10 O10C 100.0(7) . . ?
O10T W10 O101 101.7(7) . . ?
O10C W10 O101 93.3(6) . . ?
O10T W10 O105 98.5(7) . . ?
O10C W10 O105 94.7(6) . . ?
O101 W10 O105 156.6(6) . . ?
O10T W10 O106 98.6(7) . . ?
O10C W10 O106 161.3(6) . . ?
O101 W10 O106 82.3(6) . . ?
O105 W10 O106 83.1(6) . . ?
O10T W10 O1S2 172.9(6) . . ?
O10C W10 O1S2 80.9(5) . . ?
O101 W10 O1S2 85.2(5) . . ?
O105 W10 O1S2 74.4(5) . . ?
O106 W10 O1S2 80.7(5) . . ?
O11T W11 O11C 102.6(7) . . ?
O11T W11 O101 101.3(7) . . ?
O11C W11 O101 93.8(6) . . ?
O11T W11 O112 96.9(7) . . ?
O11C W11 O112 94.3(6) . . ?
O101 W11 O112 157.9(6) . . ?
O11T W11 O116 96.3(7) . . ?
O11C W11 O116 161.1(6) . . ?
O101 W11 O116 81.9(6) . . ?
O112 W11 O116 83.8(6) . . ?
O11T W11 O2S2 171.1(7) . . ?
O11C W11 O2S2 80.6(5) . . ?
O101 W11 O2S2 86.6(5) . . ?
O112 W11 O2S2 74.5(5) . . ?
O116 W11 O2S2 80.8(5) . . ?
O11T W11 K7 79.5(6) . . ?
O11C W11 K7 139.8(5) . . ?
O101 W11 K7 125.6(4) . . ?
O112 W11 K7 46.2(4) . . ?
O116 W11 K7 44.7(4) . . ?
O2S2 W11 K7 92.7(3) . . ?
O12T W12 O12C 102.0(7) . . ?
O12T W12 O112 99.0(7) . . ?
O12C W12 O112 95.3(6) . . ?
O12T W12 O123 100.7(6) . . ?
O12C W12 O123 91.2(6) . . ?
O112 W12 O123 157.5(6) . . ?
O12T W12 O127 97.7(7) . . ?
O12C W12 O127 159.8(6) . . ?
O112 W12 O127 85.5(6) . . ?
O123 W12 O127 81.2(5) . . ?
O12T W12 O2S2 173.6(6) . . ?
O12C W12 O2S2 80.1(5) . . ?
O112 W12 O2S2 74.7(5) . . ?
O123 W12 O2S2 85.3(5) . . ?
O127 W12 O2S2 80.7(5) . . ?
O12T W12 K7 85.0(6) . . ?
O12C W12 K7 137.6(4) . . ?
O112 W12 K7 42.5(4) . . ?
O123 W12 K7 129.1(4) . . ?
O127 W12 K7 48.0(4) . . ?
O2S2 W12 K7 89.4(3) . . ?
O13T W13 O137 98.8(6) . . ?
O13T W13 O123 102.4(6) . . ?
O137 W13 O123 90.2(5) . . ?
O13T W13 O134 97.8(6) . . ?
O137 W13 O134 89.9(5) . . ?
O123 W13 O134 159.5(5) . . ?
O13T W13 O713 97.4(5) . . ?
O137 W13 O713 163.7(5) . . ?
O123 W13 O713 88.6(5) . . ?
O134 W13 O713 85.7(5) . . ?
O13T W13 O3S2 170.5(5) . . ?
O137 W13 O3S2 85.2(5) . . ?
O123 W13 O3S2 86.1(5) . . ?
O134 W13 O3S2 73.5(5) . . ?
O713 W13 O3S2 78.5(5) . . ?
O13T W13 K4 77.0(4) . . ?
O137 W13 K4 43.6(4) . . ?
O123 W13 K4 131.5(4) . . ?
O134 W13 K4 56.6(4) . . ?
O713 W13 K4 139.9(3) . . ?
O3S2 W13 K4 100.7(3) . . ?
O13T W13 K3 58.0(4) . 2_565 ?
O137 W13 K3 107.6(4) . 2_565 ?
O123 W13 K3 154.7(4) . 2_565 ?
O134 W13 K3 42.1(4) . 2_565 ?
O713 W13 K3 79.2(3) . 2_565 ?
O3S2 W13 K3 112.7(3) . 2_565 ?
K4 W13 K3 63.99(12) . 2_565 ?
O14T W14 O145 101.0(6) . . ?
O14T W14 O134 99.0(6) . . ?
O145 W14 O134 159.8(5) . . ?
O14T W14 O148 98.6(6) . . ?
O145 W14 O148 89.2(5) . . ?
O134 W14 O148 90.2(5) . . ?
O14T W14 O814 97.4(5) . . ?
O145 W14 O814 88.2(5) . . ?
O134 W14 O814 86.9(5) . . ?
O148 W14 O814 164.0(5) . . ?
O14T W14 O3S2 172.7(5) . . ?
O145 W14 O3S2 85.1(5) . . ?
O134 W14 O3S2 74.7(5) . . ?
O148 W14 O3S2 85.4(5) . . ?
O814 W14 O3S2 78.7(4) . . ?
O15T W15 O15C 101.7(6) . . ?
O15T W15 O105 100.9(6) . . ?
O15C W15 O105 96.1(6) . . ?
O15T W15 O145 97.8(6) . . ?
O15C W15 O145 91.6(6) . . ?
O105 W15 O145 157.8(6) . . ?
O15T W15 O158 96.1(6) . . ?
O15C W15 O158 161.4(6) . . ?
O105 W15 O158 85.8(6) . . ?
O145 W15 O158 80.5(5) . . ?
O15T W15 O1S2 174.8(6) . . ?
O15C W15 O1S2 81.9(5) . . ?
O105 W15 O1S2 74.7(5) . . ?
O145 W15 O1S2 85.9(5) . . ?
O158 W15 O1S2 80.8(5) . . ?
O16T W16 O106 103.2(7) . . ?
O16T W16 O116 103.7(7) . . ?
O106 W16 O116 91.4(6) . . ?
O16T W16 O168 97.8(7) . . ?
O106 W16 O168 90.9(6) . . ?
O116 W16 O168 157.2(6) . . ?
O16T W16 O167 96.5(7) . . ?
O106 W16 O167 160.0(6) . . ?
O116 W16 O167 86.8(6) . . ?
O168 W16 O167 83.3(6) . . ?
O16T W16 O4S2 165.5(6) . . ?
O106 W16 O4S2 87.9(5) . . ?
O116 W16 O4S2 84.9(5) . . ?
O168 W16 O4S2 72.6(5) . . ?
O167 W16 O4S2 72.1(5) . . ?
O16T W16 K7 83.2(6) . . ?
O106 W16 K7 136.2(5) . . ?
O116 W16 K7 45.7(5) . . ?
O168 W16 K7 131.6(4) . . ?
O167 W16 K7 48.9(4) . . ?
O4S2 W16 K7 95.1(3) . . ?
O17T W17 O127 103.1(6) . . ?
O17T W17 O167 101.0(6) . . ?
O127 W17 O167 94.1(6) . . ?
O17T W17 O178 98.4(6) . . ?
O127 W17 O178 156.7(6) . . ?
O167 W17 O178 90.3(6) . . ?
O17T W17 O137 99.2(6) . . ?
O127 W17 O137 84.0(6) . . ?
O167 W17 O137 159.7(6) . . ?
O178 W17 O137 83.9(5) . . ?
O17T W17 O4S2 170.5(6) . . ?
O127 W17 O4S2 86.0(5) . . ?
O167 W17 O4S2 75.2(5) . . ?
O178 W17 O4S2 73.1(5) . . ?
O137 W17 O4S2 84.5(5) . . ?
O17T W17 K4 76.4(5) . . ?
O127 W17 K4 126.5(4) . . ?
O167 W17 K4 139.1(4) . . ?
O178 W17 K4 50.9(4) . . ?
O137 W17 K4 44.8(4) . . ?
O4S2 W17 K4 100.6(3) . . ?
O17T W17 K7 88.5(5) . . ?
O127 W17 K7 52.5(4) . . ?
O167 W17 K7 47.4(5) . . ?
O178 W17 K7 137.6(4) . . ?
O137 W17 K7 136.4(4) . . ?
O4S2 W17 K7 94.9(3) . . ?
K4 W17 K7 164.38(19) . . ?
O18T W18 O158 101.8(7) . . ?
O18T W18 O168 99.2(7) . . ?
O158 W18 O168 92.7(6) . . ?
O18T W18 O178 100.9(6) . . ?
O158 W18 O178 156.7(6) . . ?
O168 W18 O178 88.6(6) . . ?
O18T W18 O148 101.3(6) . . ?
O158 W18 O148 86.2(6) . . ?
O168 W18 O148 159.2(6) . . ?
O178 W18 O148 84.4(5) . . ?
O18T W18 O4S2 170.3(6) . . ?
O158 W18 O4S2 85.5(5) . . ?
O168 W18 O4S2 73.9(5) . . ?
O178 W18 O4S2 72.6(5) . . ?
O148 W18 O4S2 85.4(5) . . ?
O18T W18 K4 89.5(5) . . ?
O158 W18 K4 135.1(4) . . ?
O168 W18 K4 128.5(5) . . ?
O178 W18 K4 40.1(4) . . ?
O148 W18 K4 48.9(4) . . ?
O4S2 W18 K4 89.8(3) . . ?
OC12 Cu1 O9C1 177.5(5) . . ?
OC12 Cu1 O4C1 92.5(5) . . ?
O9C1 Cu1 O4C1 87.6(5) . . ?
OC12 Cu1 O1CC 90.1(5) . . ?
O9C1 Cu1 O1CC 89.8(5) . . ?
O4C1 Cu1 O1CC 177.1(5) . . ?
OC12 Cu1 O13C 91.5(5) . . ?
O9C1 Cu1 O13C 91.1(5) . . ?
O4C1 Cu1 O13C 95.2(5) . . ?
O1CC Cu1 O13C 86.1(5) . . ?
OC12 Cu1 O1S1 101.1(5) . . ?
O9C1 Cu1 O1S1 76.5(5) . . ?
O4C1 Cu1 O1S1 76.1(5) . . ?
O1CC Cu1 O1S1 102.0(5) . . ?
O13C Cu1 O1S1 165.0(5) . . ?
OC12 Cu1 K2 45.5(4) . . ?
O9C1 Cu1 K2 135.2(4) . . ?
O4C1 Cu1 K2 49.0(4) . . ?
O1CC Cu1 K2 133.8(3) . . ?
O13C Cu1 K2 83.6(4) . . ?
O1S1 Cu1 K2 99.1(3) . . ?
OC12 Cu2 O6C2 175.9(5) . . ?
OC12 Cu2 O5C2 91.2(5) . . ?
O6C2 Cu2 O5C2 89.0(5) . . ?
OC12 Cu2 O25C 92.0(5) . . ?
O6C2 Cu2 O25C 87.6(5) . . ?
O5C2 Cu2 O25C 176.0(5) . . ?
OC12 Cu2 O24C 91.9(5) . . ?
O6C2 Cu2 O24C 92.1(5) . . ?
O5C2 Cu2 O24C 94.5(5) . . ?
O25C Cu2 O24C 87.6(5) . . ?
OC12 Cu2 O2S1 101.0(5) . . ?
O6C2 Cu2 O2S1 75.1(5) . . ?
O5C2 Cu2 O2S1 75.9(5) . . ?
O25C Cu2 O2S1 101.3(5) . . ?
O24C Cu2 O2S1 164.0(5) . . ?
OC12 Cu2 K2 43.7(4) . . ?
O6C2 Cu2 K2 137.4(4) . . ?
O5C2 Cu2 K2 49.4(4) . . ?
O25C Cu2 K2 134.3(4) . . ?
O24C Cu2 K2 84.1(4) . . ?
O2S1 Cu2 K2 98.7(3) . . ?
O34C Cu3 O15C 174.3(6) . . ?
O34C Cu3 O10C 91.4(6) . . ?
O15C Cu3 O10C 87.1(5) . . ?
O34C Cu3 O1CC 91.8(5) . . ?
O15C Cu3 O1CC 89.5(5) . . ?
O10C Cu3 O1CC 176.2(5) . . ?
O34C Cu3 O13C 93.1(5) . . ?
O15C Cu3 O13C 92.6(5) . . ?
O10C Cu3 O13C 96.6(5) . . ?
O1CC Cu3 O13C 85.2(5) . . ?
O34C Cu3 O1S2 99.5(5) . . ?
O15C Cu3 O1S2 74.8(5) . . ?
O10C Cu3 O1S2 74.6(5) . . ?
O1CC Cu3 O1S2 102.9(5) . . ?
O13C Cu3 O1S2 164.8(5) . . ?
O34C Cu4 O12C 174.7(6) . . ?
O34C Cu4 O11C 91.0(6) . . ?
O12C Cu4 O11C 87.3(6) . . ?
O34C Cu4 O25C 91.0(5) . . ?
O12C Cu4 O25C 90.5(5) . . ?
O11C Cu4 O25C 176.5(5) . . ?
O34C Cu4 O2S2 100.1(5) . . ?
O12C Cu4 O2S2 74.6(5) . . ?
O11C Cu4 O2S2 74.4(5) . . ?
O25C Cu4 O2S2 102.4(5) . . ?
O34C Cu4 O24C 90.5(5) . . ?
O12C Cu4 O24C 94.7(5) . . ?
O11C Cu4 O24C 96.5(5) . . ?
O25C Cu4 O24C 86.4(5) . . ?
O2S2 Cu4 O24C 166.0(5) . . ?
O1CC Cu5 O25C 92.7(5) . . ?
O1CC Cu5 O814 91.0(5) . . ?
O25C Cu5 O814 176.2(5) . . ?
O1CC Cu5 O713 176.5(5) . . ?
O25C Cu5 O713 90.7(5) . . ?
O814 Cu5 O713 85.6(5) . . ?
O1CC Cu5 O4S1 101.5(5) . . ?
O25C Cu5 O4S1 101.7(4) . . ?
O814 Cu5 O4S1 76.5(4) . . ?
O713 Cu5 O4S1 77.0(4) . . ?
O1CC Cu5 O3S2 103.2(5) . . ?
O25C Cu5 O3S2 102.7(5) . . ?
O814 Cu5 O3S2 77.5(4) . . ?
O713 Cu5 O3S2 76.8(5) . . ?
O4S1 Cu5 O3S2 144.1(4) . . ?
O1S1 Si1 O4S1 110.6(6) . . ?
O1S1 Si1 O2S1 109.9(7) . . ?
O4S1 Si1 O2S1 110.1(6) . . ?
O1S1 Si1 O3S1 108.4(7) . . ?
O4S1 Si1 O3S1 109.4(6) . . ?
O2S1 Si1 O3S1 108.5(6) . . ?
O1S2 Si2 O2S2 109.9(7) . . ?
O1S2 Si2 O4S2 107.4(7) . . ?
O2S2 Si2 O4S2 107.8(7) . . ?
O1S2 Si2 O3S2 111.2(7) . . ?
O2S2 Si2 O3S2 110.6(7) . . ?
O4S2 Si2 O3S2 109.8(7) . . ?
O7T K1 O13T 61.6(4) 2_565 2_565 ?
O7T K1 O38 130.1(4) 2_565 . ?
O13T K1 O38 138.5(4) 2_565 . ?
O7T K1 O14W 66.1(6) 2_565 2_565 ?
O13T K1 O14W 110.5(6) 2_565 2_565 ?
O38 K1 O14W 109.8(6) . 2_565 ?
O7T K1 O23 122.9(4) 2_565 . ?
O13T K1 O23 83.7(4) 2_565 . ?
O38 K1 O23 56.0(4) . . ?
O14W K1 O23 165.8(6) 2_565 . ?
O7T K1 O78 77.2(4) 2_565 . ?
O13T K1 O78 125.9(4) 2_565 . ?
O38 K1 O78 54.2(3) . . ?
O14W K1 O78 79.3(6) 2_565 . ?
O23 K1 O78 91.7(4) . . ?
O7T K1 O27 79.1(4) 2_565 . ?
O13T K1 O27 85.1(4) 2_565 . ?
O38 K1 O27 63.5(3) . . ?
O14W K1 O27 125.6(6) 2_565 . ?
O23 K1 O27 52.5(3) . . ?
O78 K1 O27 52.2(3) . . ?
O7T K1 W3 145.3(3) 2_565 . ?
O13T K1 W3 113.1(3) 2_565 . ?
O38 K1 W3 30.9(3) . . ?
O14W K1 W3 135.8(6) 2_565 . ?
O23 K1 W3 30.6(3) . . ?
O78 K1 W3 81.5(2) . . ?
O27 K1 W3 66.2(2) . . ?
O7T K1 W8 107.1(3) 2_565 . ?
O13T K1 W8 149.7(3) 2_565 . ?
O38 K1 W8 27.9(3) . . ?
O14W K1 W8 86.5(6) 2_565 . ?
O23 K1 W8 80.3(3) . . ?
O78 K1 W8 30.4(2) . . ?
O27 K1 W8 64.7(2) . . ?
W3 K1 W8 58.71(7) . . ?
O7T K1 K3 48.5(3) 2_565 2_565 ?
O13T K1 K3 110.1(3) 2_565 2_565 ?
O38 K1 K3 92.8(3) . 2_565 ?
O14W K1 K3 43.2(6) 2_565 2_565 ?
O23 K1 K3 132.2(3) . 2_565 ?
O78 K1 K3 42.5(2) . 2_565 ?
O27 K1 K3 82.4(3) . 2_565 ?
W3 K1 K3 122.85(13) . 2_565 ?
W8 K1 K3 64.98(9) . 2_565 ?
O7T K1 W7 69.1(3) 2_565 . ?
O13T K1 W7 101.1(3) 2_565 . ?
O38 K1 W7 62.5(3) . . ?
O14W K1 W7 99.7(6) 2_565 . ?
O23 K1 W7 75.8(3) . . ?
O78 K1 W7 27.6(2) . . ?
O27 K1 W7 26.6(2) . . ?
W3 K1 W7 79.32(9) . . ?
W8 K1 W7 50.08(6) . . ?
K3 K1 W7 56.90(10) 2_565 . ?
O7T K1 W2 97.2(3) 2_565 . ?
O13T K1 W2 74.8(3) 2_565 . ?
O38 K1 W2 64.7(3) . . ?
O14W K1 W2 154.0(6) 2_565 . ?
O23 K1 W2 26.9(3) . . ?
O78 K1 W2 77.5(2) . . ?
O27 K1 W2 28.4(2) . . ?
W3 K1 W2 51.13(6) . . ?
W8 K1 W2 79.40(8) . . ?
K3 K1 W2 110.78(13) 2_565 . ?
W7 K1 W2 54.65(6) . . ?
O10W K2 OC12 141.7(6) . . ?
O10W K2 O4W 81.4(7) . . ?
OC12 K2 O4W 121.7(5) . . ?
O10W K2 O18T 75.6(6) . 1_545 ?
OC12 K2 O18T 137.3(4) . 1_545 ?
O4W K2 O18T 72.6(5) . 1_545 ?
O10W K2 O4C1 86.8(6) . . ?
OC12 K2 O4C1 61.9(4) . . ?
O4W K2 O4C1 161.4(5) . . ?
O18T K2 O4C1 118.3(4) 1_545 . ?
O10W K2 O10T 74.4(6) . 2_566 ?
OC12 K2 O10T 80.8(4) . 2_566 ?
O4W K2 O10T 78.4(5) . 2_566 ?
O18T K2 O10T 140.8(5) 1_545 2_566 ?
O4C1 K2 O10T 84.6(4) . 2_566 ?
O10W K2 O5C2 151.2(6) . . ?
OC12 K2 O5C2 59.2(4) . . ?
O4W K2 O5C2 103.3(5) . . ?
O18T K2 O5C2 78.8(4) 1_545 . ?
O4C1 K2 O5C2 93.9(4) . . ?
O10T K2 O5C2 134.3(5) 2_566 . ?
O10W K2 O45 106.9(6) . . ?
OC12 K2 O45 73.3(4) . . ?
O4W K2 O45 143.9(5) . . ?
O18T K2 O45 75.6(4) 1_545 . ?
O4C1 K2 O45 53.7(4) . . ?
O10T K2 O45 137.6(4) 2_566 . ?
O5C2 K2 O45 53.3(4) . . ?
O10W K2 Cu1 113.6(6) . . ?
OC12 K2 Cu1 30.1(3) . . ?
O4W K2 Cu1 144.0(5) . . ?
O18T K2 Cu1 141.2(3) 1_545 . ?
O4C1 K2 Cu1 33.0(3) . . ?
O10T K2 Cu1 75.1(3) 2_566 . ?
O5C2 K2 Cu1 79.3(3) . . ?
O45 K2 Cu1 65.6(3) . . ?
O10W K2 Cu2 167.5(6) . . ?
OC12 K2 Cu2 28.7(3) . . ?
O4W K2 Cu2 110.7(5) . . ?
O18T K2 Cu2 110.3(3) 1_545 . ?
O4C1 K2 Cu2 80.6(3) . . ?
O10T K2 Cu2 104.3(4) 2_566 . ?
O5C2 K2 Cu2 31.5(3) . . ?
O45 K2 Cu2 65.3(3) . . ?
Cu1 K2 Cu2 54.74(8) . . ?
O10W K2 W4 89.8(6) . . ?
OC12 K2 W4 71.9(3) . . ?
O4W K2 W4 165.6(5) . . ?
O18T K2 W4 94.2(3) 1_545 . ?
O4C1 K2 W4 26.0(3) . . ?
O10T K2 W4 110.3(4) 2_566 . ?
O5C2 K2 W4 79.0(3) . . ?
O45 K2 W4 29.7(2) . . ?
Cu1 K2 W4 50.25(7) . . ?
Cu2 K2 W4 78.85(9) . . ?
O10W K2 W5 128.0(6) . . ?
OC12 K2 W5 70.2(3) . . ?
O4W K2 W5 119.6(5) . . ?
O18T K2 W5 68.4(3) 1_545 . ?
O4C1 K2 W5 79.0(3) . . ?
O10T K2 W5 150.8(4) 2_566 . ?
O5C2 K2 W5 26.1(3) . . ?
O45 K2 W5 29.1(2) . . ?
Cu1 K2 W5 78.02(9) . . ?
Cu2 K2 W5 49.33(7) . . ?
W4 K2 W5 57.91(7) . . ?
O78 K3 O14W 87.5(6) 2_565 . ?
O78 K3 O2T 147.9(4) 2_565 . ?
O14W K3 O2T 124.4(7) . . ?
O78 K3 O134 69.1(4) 2_565 2_565 ?
O14W K3 O134 135.0(7) . 2_565 ?
O2T K3 O134 86.9(4) . 2_565 ?
O78 K3 O7T 77.8(4) 2_565 . ?
O14W K3 O7T 63.3(6) . . ?
O2T K3 O7T 111.9(4) . . ?
O134 K3 O7T 139.4(4) 2_565 . ?
O78 K3 O27 121.3(4) 2_565 . ?
O14W K3 O27 97.1(6) . . ?
O2T K3 O27 57.9(4) . . ?
O134 K3 O27 127.8(4) 2_565 . ?
O7T K3 O27 54.1(3) . . ?
O78 K3 O7T 54.2(3) 2_565 2_565 ?
O14W K3 O7T 114.4(6) . 2_565 ?
O2T K3 O7T 103.5(4) . 2_565 ?
O134 K3 O7T 82.9(3) 2_565 2_565 ?
O7T K3 O7T 58.3(4) . 2_565 ?
O27 K3 O7T 71.5(3) . 2_565 ?
O78 K3 O13T 83.7(4) 2_565 2_565 ?
O14W K3 O13T 163.6(6) . 2_565 ?
O2T K3 O13T 64.6(4) . 2_565 ?
O134 K3 O13T 53.4(3) 2_565 2_565 ?
O7T K3 O13T 101.1(4) . 2_565 ?
O27 K3 O13T 75.9(3) . 2_565 ?
O7T K3 O13T 49.4(3) 2_565 2_565 ?
O78 K3 W2 149.0(3) 2_565 . ?
O14W K3 W2 108.1(6) . . ?
O2T K3 W2 27.0(3) . . ?
O134 K3 W2 111.4(3) 2_565 . ?
O7T K3 W2 85.5(3) . . ?
O27 K3 W2 32.5(2) . . ?
O7T K3 W2 94.8(3) 2_565 . ?
O13T K3 W2 74.0(2) 2_565 . ?
O78 K3 W7 102.5(3) 2_565 . ?
O14W K3 W7 73.2(6) . . ?
O2T K3 W7 86.1(3) . . ?
O134 K3 W7 147.4(3) 2_565 . ?
O7T K3 W7 26.3(2) . . ?
O27 K3 W7 29.4(2) . . ?
O7T K3 W7 68.0(2) 2_565 . ?
O13T K3 W7 95.1(3) 2_565 . ?
W2 K3 W7 59.42(8) . . ?
O78 K3 W7 28.3(3) 2_565 2_565 ?
O14W K3 W7 106.6(6) . 2_565 ?
O2T K3 W7 124.0(3) . 2_565 ?
O134 K3 W7 69.9(3) 2_565 2_565 ?
O7T K3 W7 69.8(2) . 2_565 ?
O27 K3 W7 97.5(3) . 2_565 ?
O7T K3 W7 26.6(2) 2_565 2_565 ?
O13T K3 W7 60.5(2) 2_565 2_565 ?
W2 K3 W7 120.94(16) . 2_565 ?
W7 K3 W7 88.02(11) . 2_565 ?
O78 K3 W13 70.0(3) 2_565 2_565 ?
O14W K3 W13 155.9(6) . 2_565 ?
O2T K3 W13 78.7(3) . 2_565 ?
O134 K3 W13 28.3(3) 2_565 2_565 ?
O7T K3 W13 117.7(3) . 2_565 ?
O27 K3 W13 102.0(3) . 2_565 ?
O7T K3 W13 59.5(2) 2_565 2_565 ?
O13T K3 W13 26.1(2) 2_565 2_565 ?
W2 K3 W13 95.84(12) . 2_565 ?
W7 K3 W13 119.20(15) . 2_565 ?
W7 K3 W13 56.58(7) 2_565 2_565 ?
O5T K4 O2T 127.8(5) 1_565 2_565 ?
O5T K4 O137 125.8(5) 1_565 . ?
O2T K4 O137 104.9(4) 2_565 . ?
O5T K4 O11W 86.3(6) 1_565 1_665 ?
O2T K4 O11W 74.0(6) 2_565 1_665 ?
O137 K4 O11W 123.3(7) . 1_665 ?
O5T K4 O178 72.4(4) 1_565 . ?
O2T K4 O178 159.8(5) 2_565 . ?
O137 K4 O178 55.7(4) . . ?
O11W K4 O178 110.2(6) 1_665 . ?
O5T K4 O134 115.9(5) 1_565 . ?
O2T K4 O134 82.3(4) 2_565 . ?
O137 K4 O134 54.4(4) . . ?
O11W K4 O134 154.7(6) 1_665 . ?
O178 K4 O134 89.1(4) . . ?
O5T K4 O148 73.9(4) 1_565 . ?
O2T K4 O148 130.0(5) 2_565 . ?
O137 K4 O148 62.0(4) . . ?
O11W K4 O148 155.2(6) 1_665 . ?
O178 K4 O148 50.0(4) . . ?
O134 K4 O148 49.9(3) . . ?
O5T K4 O19W 143.0(8) 1_565 1_665 ?
O2T K4 O19W 64.8(7) 2_565 1_665 ?
O137 K4 O19W 66.4(7) . 1_665 ?
O11W K4 O19W 62.5(8) 1_665 1_665 ?
O178 K4 O19W 98.9(7) . 1_665 ?
O134 K4 O19W 99.4(7) . 1_665 ?
O148 K4 O19W 128.4(7) . 1_665 ?
O5T K4 W13 138.0(4) 1_565 . ?
O2T K4 W13 83.3(3) 2_565 . ?
O137 K4 W13 28.1(3) . . ?
O11W K4 W13 133.5(6) 1_665 . ?
O178 K4 W13 79.8(3) . . ?
O134 K4 W13 31.7(2) . . ?
O148 K4 W13 64.1(3) . . ?
O19W K4 W13 71.2(6) 1_665 . ?
O5T K4 W17 102.8(4) 1_565 . ?
O2T K4 W17 128.9(4) 2_565 . ?
O137 K4 W17 31.3(3) . . ?
O11W K4 W17 106.0(6) 1_665 . ?
O178 K4 W17 31.2(3) . . ?
O134 K4 W17 81.8(3) . . ?
O148 K4 W17 65.4(2) . . ?
O19W K4 W17 70.4(6) 1_665 . ?
W13 K4 W17 59.31(9) . . ?
O5T K4 K3 121.1(4) 1_565 2_565 ?
O2T K4 K3 42.7(3) 2_565 2_565 ?
O137 K4 K3 88.0(3) . 2_565 ?
O11W K4 K3 116.0(5) 1_665 2_565 ?
O178 K4 K3 132.2(4) . 2_565 ?
O134 K4 K3 43.1(2) . 2_565 ?
O148 K4 K3 87.4(3) . 2_565 ?
O19W K4 K3 91.8(6) 1_665 2_565 ?
W13 K4 K3 59.93(12) . 2_565 ?
W17 K4 K3 119.22(17) . 2_565 ?
O5T K4 W5 14.8(3) 1_565 1_565 ?
O2T K4 W5 118.8(3) 2_565 1_565 ?
O137 K4 W5 136.3(3) . 1_565 ?
O11W K4 W5 71.8(5) 1_665 1_565 ?
O178 K4 W5 80.7(3) . 1_565 ?
O134 K4 W5 129.3(3) . 1_565 ?
O148 K4 W5 88.6(3) . 1_565 ?
O19W K4 W5 131.1(7) 1_665 1_565 ?
W13 K4 W5 152.6(2) . 1_565 ?
W17 K4 W5 108.79(13) . 1_565 ?
K3 K4 W5 124.50(19) 2_565 1_565 ?
O19W K5 O17T 71.0(9) . 1_445 ?
O19W K5 O49 130.8(9) . . ?
O17T K5 O49 131.0(5) 1_445 . ?
O19W K5 O3W 76.4(9) . . ?
O17T K5 O3W 146.6(6) 1_445 . ?
O49 K5 O3W 68.1(5) . . ?
O19W K5 O22W 136.1(13) . . ?
O17T K5 O22W 87.9(10) 1_445 . ?
O49 K5 O22W 92.3(11) . . ?
O3W K5 O22W 121.6(11) . . ?
O19W K5 O11W 72.7(10) . . ?
O17T K5 O11W 101.1(6) 1_445 . ?
O49 K5 O11W 126.1(7) . . ?
O3W K5 O11W 75.4(7) . . ?
O22W K5 O11W 74.3(11) . . ?
O19W K5 O4T 91.4(9) . . ?
O17T K5 O4T 89.1(4) 1_445 . ?
O49 K5 O4T 53.3(4) . . ?
O3W K5 O4T 84.6(5) . . ?
O22W K5 O4T 127.4(10) . . ?
O11W K5 O4T 156.8(7) . . ?
O19W K5 W4 111.0(8) . . ?
O17T K5 W4 111.2(4) 1_445 . ?
O49 K5 W4 27.2(3) . . ?
O3W K5 W4 73.9(4) . . ?
O22W K5 W4 112.5(10) . . ?
O11W K5 W4 146.9(6) . . ?
O4T K5 W4 26.1(2) . . ?
O19W K5 K6 107.0(8) . . ?
O17T K5 K6 156.4(4) 1_445 . ?
O49 K5 K6 68.9(3) . . ?
O3W K5 K6 44.1(4) . . ?
O22W K5 K6 77.6(10) . . ?
O11W K5 K6 57.2(6) . . ?
O4T K5 K6 114.5(3) . . ?
W4 K5 K6 91.64(15) . . ?
O19W K5 K4 52.9(8) . 1_445 ?
O17T K5 K4 60.2(3) 1_445 1_445 ?
O49 K5 K4 168.0(4) . 1_445 ?
O3W K5 K4 104.9(5) . 1_445 ?
O22W K5 K4 83.2(10) . 1_445 ?
O11W K5 K4 42.0(6) . 1_445 ?
O4T K5 K4 137.5(3) . 1_445 ?
W4 K5 K4 162.7(2) . 1_445 ?
K6 K5 K4 99.19(19) . 1_445 ?
O19W K5 K8 55.2(8) . . ?
O17T K5 K8 96.6(4) 1_445 . ?
O49 K5 K8 76.9(3) . . ?
O3W K5 K8 57.6(5) . . ?
O22W K5 K8 168.7(10) . . ?
O11W K5 K8 114.7(6) . . ?
O4T K5 K8 42.7(3) . . ?
W4 K5 K8 56.19(14) . . ?
K6 K5 K8 101.16(19) . . ?
K4 K5 K8 108.1(2) 1_445 . ?
O1T K6 O6T 121.3(5) 2_455 1_455 ?
O1T K6 O20W 112.0(9) 2_455 . ?
O6T K6 O20W 85.2(9) 1_455 . ?
O1T K6 O3W 72.6(5) 2_455 . ?
O6T K6 O3W 129.4(6) 1_455 . ?
O20W K6 O3W 138.4(9) . . ?
O1T K6 O9T 159.0(5) 2_455 . ?
O6T K6 O9T 78.8(4) 1_455 . ?
O20W K6 O9T 73.1(8) . . ?
O3W K6 O9T 90.1(5) . . ?
O1T K6 O39 103.7(4) 2_455 . ?
O6T K6 O39 134.9(4) 1_455 . ?
O20W K6 O39 74.3(8) . . ?
O3W K6 O39 64.8(5) . . ?
O9T K6 O39 57.0(4) . . ?
O1T K6 O3T 63.4(4) 2_455 . ?
O6T K6 O3T 144.9(5) 1_455 . ?
O20W K6 O3T 63.3(8) . . ?
O3W K6 O3T 85.7(5) . . ?
O9T K6 O3T 104.4(4) . . ?
O39 K6 O3T 53.6(3) . . ?
O1T K6 W9 133.8(4) 2_455 . ?
O6T K6 W9 104.4(3) 1_455 . ?
O20W K6 W9 76.0(8) . . ?
O3W K6 W9 73.5(4) . . ?
O9T K6 W9 25.6(3) . . ?
O39 K6 W9 32.1(2) . . ?
O3T K6 W9 83.7(3) . . ?
O1T K6 W3 80.2(3) 2_455 . ?
O6T K6 W3 152.5(4) 1_455 . ?
O20W K6 W3 70.0(8) . . ?
O3W K6 W3 70.4(4) . . ?
O9T K6 W3 82.8(3) . . ?
O39 K6 W3 27.6(2) . . ?
O3T K6 W3 26.5(2) . . ?
W9 K6 W3 59.21(9) . . ?
O1T K6 K5 105.8(4) 2_455 . ?
O6T K6 K5 92.1(4) 1_455 . ?
O20W K6 K5 137.2(8) . . ?
O3W K6 K5 40.5(4) . . ?
O9T K6 K5 64.5(3) . . ?
O39 K6 K5 77.9(3) . . ?
O3T K6 K5 121.3(3) . . ?
W9 K6 K5 63.28(14) . . ?
W3 K6 K5 98.16(17) . . ?
O1T K6 K8 34.2(3) 2_455 2_455 ?
O6T K6 K8 131.4(4) 1_455 2_455 ?
O20W K6 K8 79.7(8) . 2_455 ?
O3W K6 K8 88.9(4) . 2_455 ?
O9T K6 K8 137.3(4) . 2_455 ?
O39 K6 K8 84.4(3) . 2_455 ?
O3T K6 K8 32.9(3) . 2_455 ?
W9 K6 K8 115.98(18) . 2_455 ?
W3 K6 K8 56.88(13) . 2_455 ?
K5 K6 K8 129.2(2) . 2_455 ?
O16T K7 O116 131.7(6) 2_676 . ?
O16T K7 O15W 64.8(7) 2_676 . ?
O116 K7 O15W 120.1(7) . . ?
O16T K7 O167 127.8(5) 2_676 . ?
O116 K7 O167 55.4(4) . . ?
O15W K7 O167 167.2(7) . . ?
O16T K7 O112 135.5(5) 2_676 . ?
O116 K7 O112 55.3(4) . . ?
O15W K7 O112 75.6(7) . . ?
O167 K7 O112 93.5(4) . . ?
O16T K7 O18W 71.1(8) 2_676 . ?
O116 K7 O18W 96.0(8) . . ?
O15W K7 O18W 134.9(10) . . ?
O167 K7 O18W 57.0(8) . . ?
O112 K7 O18W 148.9(8) . . ?
O16T K7 O18W 68.3(8) 2_676 2_676 ?
O116 K7 O18W 64.2(8) . 2_676 ?
O15W K7 O18W 87.6(9) . 2_676 ?
O167 K7 O18W 99.5(8) . 2_676 ?
O112 K7 O18W 91.5(8) . 2_676 ?
O18W K7 O18W 84.9(11) . 2_676 ?
O16T K7 O127 163.1(6) 2_676 . ?
O116 K7 O127 64.7(4) . . ?
O15W K7 O127 112.7(7) . . ?
O167 K7 O127 54.6(4) . . ?
O112 K7 O127 53.3(4) . . ?
O18W K7 O127 106.5(8) . . ?
O18W K7 O127 128.6(8) 2_676 . ?
O16T K7 W16 124.9(4) 2_676 . ?
O116 K7 W16 27.7(3) . . ?
O15W K7 W16 147.1(7) . . ?
O167 K7 W16 31.8(3) . . ?
O112 K7 W16 80.0(3) . . ?
O18W K7 W16 69.5(7) . . ?
O18W K7 W16 71.2(7) 2_676 . ?
O127 K7 W16 67.0(3) . . ?
O16T K7 W17 145.7(5) 2_676 . ?
O116 K7 W17 64.9(3) . . ?
O15W K7 W17 139.8(6) . . ?
O167 K7 W17 28.5(3) . . ?
O112 K7 W17 78.7(3) . . ?
O18W K7 W17 77.8(7) . . ?
O18W K7 W17 123.6(7) 2_676 . ?
O127 K7 W17 28.9(3) . . ?
W16 K7 W17 52.42(10) . . ?
O16T K7 W11 130.0(5) 2_676 . ?
O116 K7 W11 30.5(3) . . ?
O15W K7 W11 90.9(6) . . ?
O167 K7 W11 82.0(3) . . ?
O112 K7 W11 28.8(3) . . ?
O18W K7 W11 126.0(8) . . ?
O18W K7 W11 67.6(7) 2_676 . ?
O127 K7 W11 65.4(3) . . ?
W16 K7 W11 58.12(12) . . ?
W17 K7 W11 80.54(13) . . ?
O16T K7 W12 151.6(5) 2_676 . ?
O116 K7 W12 64.6(3) . . ?
O15W K7 W12 87.0(6) . . ?
O167 K7 W12 80.3(3) . . ?
O112 K7 W12 26.5(3) . . ?
O18W K7 W12 135.6(7) . . ?
O18W K7 W12 116.1(7) 2_676 . ?
O127 K7 W12 29.5(3) . . ?
W16 K7 W12 80.58(13) . . ?
W17 K7 W12 57.89(10) . . ?
W11 K7 W12 48.92(9) . . ?
O3T K8 O9W 138.8(7) 2_455 . ?
O3T K8 O4T 153.6(5) 2_455 . ?
O9W K8 O4T 66.2(6) . . ?
O3T K8 O1T 66.7(4) 2_455 . ?
O9W K8 O1T 94.0(6) . . ?
O4T K8 O1T 110.6(4) . . ?
O3T K8 O14 109.1(4) 2_455 . ?
O9W K8 O14 85.3(6) . . ?
O4T K8 O14 56.7(4) . . ?
O1T K8 O14 55.8(4) . . ?
O3T K8 O21W 109.4(9) 2_455 . ?
O9W K8 O21W 90.3(10) . . ?
O4T K8 O21W 71.9(9) . . ?
O1T K8 O21W 175.7(9) . . ?
O14 K8 O21W 125.5(9) . . ?
O3T K8 W1 88.7(3) 2_455 . ?
O9W K8 W1 87.3(5) . . ?
O4T K8 W1 83.8(3) . . ?
O1T K8 W1 27.3(3) . . ?
O14 K8 W1 28.8(3) . . ?
O21W K8 W1 154.3(8) . . ?
O3T K8 W4 138.9(4) 2_455 . ?
O9W K8 W4 69.7(5) . . ?
O4T K8 W4 24.7(3) . . ?
O1T K8 W4 86.2(3) . . ?
O14 K8 W4 32.4(3) . . ?
O21W K8 W4 96.1(8) . . ?
W1 K8 W4 59.13(10) . . ?
O3T K8 K5 106.5(4) 2_455 . ?
O9W K8 K5 114.7(5) . . ?
O4T K8 K5 49.2(3) . . ?
O1T K8 K5 114.6(4) . . ?
O14 K8 K5 68.9(3) . . ?
O21W K8 K5 64.1(8) . . ?
W1 K8 K5 93.80(18) . . ?
W4 K8 K5 56.40(14) . . ?
O3T K8 K6 39.8(3) 2_455 2_455 ?
O9W K8 K6 107.4(6) . 2_455 ?
O4T K8 K6 141.4(4) . 2_455 ?
O1T K8 K6 30.9(3) . 2_455 ?
O14 K8 K6 85.4(3) . 2_455 ?
O21W K8 K6 146.2(8) . 2_455 ?
W1 K8 K6 57.70(14) . 2_455 ?
W4 K8 K6 116.83(19) . 2_455 ?
K5 K8 K6 127.5(2) . 2_455 ?
Si1 O1S1 W9 127.9(7) . . ?
Si1 O1S1 W4 128.8(7) . . ?
W9 O1S1 W4 91.3(4) . . ?
Si1 O1S1 Cu1 120.4(7) . . ?
W9 O1S1 Cu1 87.8(4) . . ?
W4 O1S1 Cu1 87.9(4) . . ?
Si1 O2S1 W6 127.3(7) . . ?
Si1 O2S1 W5 126.8(7) . . ?
W6 O2S1 W5 92.4(4) . . ?
Si1 O2S1 Cu2 121.1(6) . . ?
W6 O2S1 Cu2 89.0(4) . . ?
W5 O2S1 Cu2 88.8(4) . . ?
Si1 O3S1 W2 124.0(6) . . ?
Si1 O3S1 W3 122.9(6) . . ?
W2 O3S1 W3 94.4(4) . . ?
Si1 O3S1 W1 121.5(6) . . ?
W2 O3S1 W1 92.9(4) . . ?
W3 O3S1 W1 93.0(4) . . ?
Si1 O4S1 W8 124.9(6) . . ?
Si1 O4S1 W7 124.3(6) . . ?
W8 O4S1 W7 91.9(4) . . ?
Si1 O4S1 Cu5 122.3(6) . . ?
W8 O4S1 Cu5 92.2(4) . . ?
W7 O4S1 Cu5 91.8(4) . . ?
Si2 O1S2 W15 128.1(7) . . ?
Si2 O1S2 W10 130.0(7) . . ?
W15 O1S2 W10 91.3(4) . . ?
Si2 O1S2 Cu3 119.3(6) . . ?
W15 O1S2 Cu3 87.0(4) . . ?
W10 O1S2 Cu3 87.8(4) . . ?
Si2 O2S2 W11 127.9(7) . . ?
Si2 O2S2 W12 128.1(7) . . ?
W11 O2S2 W12 92.2(4) . . ?
Si2 O2S2 Cu4 120.4(7) . . ?
W11 O2S2 Cu4 88.2(4) . . ?
W12 O2S2 Cu4 87.7(4) . . ?
Si2 O3S2 W13 123.9(7) . . ?
Si2 O3S2 W14 124.5(7) . . ?
W13 O3S2 W14 92.8(4) . . ?
Si2 O3S2 Cu5 120.8(6) . . ?
W13 O3S2 Cu5 93.3(4) . . ?
W14 O3S2 Cu5 92.8(4) . . ?
Si2 O4S2 W17 123.8(7) . . ?
Si2 O4S2 W16 122.0(7) . . ?
W17 O4S2 W16 93.8(4) . . ?
Si2 O4S2 W18 122.7(7) . . ?
W17 O4S2 W18 93.6(4) . . ?
W16 O4S2 W18 92.7(4) . . ?
Cu5 O1CC Cu3 122.6(6) . . ?
Cu5 O1CC Cu1 123.2(6) . . ?
Cu3 O1CC Cu1 100.2(5) . . ?
Cu2 OC12 Cu1 128.4(6) . . ?
Cu2 OC12 K2 107.6(5) . . ?
Cu1 OC12 K2 104.4(5) . . ?
Cu2 O24C Cu4 83.6(5) . . ?
Cu5 O25C Cu4 122.8(6) . . ?
Cu5 O25C Cu2 123.1(6) . . ?
Cu4 O25C Cu2 99.5(5) . . ?
Cu4 O34C Cu3 129.3(7) . . ?
W2 O12 W1 119.2(6) . . ?
W3 O13 W1 119.1(6) . . ?
W1 O14 W4 146.9(7) . . ?
W1 O14 K8 99.5(5) . . ?
W4 O14 K8 98.1(5) . . ?
W1 O15 W5 148.4(7) . . ?
W1 O1T K6 141.0(7) . 2_455 ?
W1 O1T K8 101.6(6) . . ?
K6 O1T K8 114.9(5) 2_455 . ?
W3 O23 W2 119.6(6) . . ?
W3 O23 K1 100.3(5) . . ?
W2 O23 K1 111.3(5) . . ?
W2 O26 W6 154.4(7) . . ?
W7 O27 W2 146.7(7) . . ?
W7 O27 K3 98.6(5) . . ?
W2 O27 K3 92.3(4) . . ?
W7 O27 K1 106.5(5) . . ?
W2 O27 K1 104.0(5) . . ?
K3 O27 K1 93.9(3) . . ?
W2 O2T K4 156.0(8) . 2_565 ?
W2 O2T K3 106.8(6) . . ?
K4 O2T K3 97.1(5) 2_565 . ?
W8 O38 W3 148.8(7) . . ?
W8 O38 K1 107.8(5) . . ?
W3 O38 K1 102.6(5) . . ?
W3 O39 W9 153.7(7) . . ?
W3 O39 K6 103.9(5) . . ?
W9 O39 K6 98.0(5) . . ?
W3 O3T K8 139.1(7) . 2_455 ?
W3 O3T K6 97.8(5) . . ?
K8 O3T K6 107.3(5) 2_455 . ?
W4 O45 W5 155.4(7) . . ?
W4 O45 K2 97.0(5) . . ?
W5 O45 K2 99.5(5) . . ?
W4 O49 W9 117.4(7) . . ?
W4 O49 K5 112.2(6) . . ?
W9 O49 K5 130.4(6) . . ?
W4 O4C1 Cu1 113.8(7) . . ?
W4 O4C1 K2 108.6(6) . . ?
Cu1 O4C1 K2 98.0(5) . . ?
W4 O4T K8 110.3(6) . . ?
W4 O4T K5 97.6(6) . . ?
K8 O4T K5 88.1(4) . . ?
W6 O56 W5 117.0(7) . . ?
W5 O5C2 Cu2 114.7(7) . . ?
W5 O5C2 K2 108.2(6) . . ?
Cu2 O5C2 K2 99.1(5) . . ?
W5 O5T K4 142.9(8) . 1_545 ?
W7 O67 W6 152.8(7) . . ?
W6 O6C2 Cu2 115.8(7) . . ?
W6 O6T K6 158.7(8) . 1_655 ?
W7 O78 W8 118.1(6) . . ?
W7 O78 K3 109.9(5) . 2_565 ?
W8 O78 K3 128.4(6) . 2_565 ?
W7 O78 K1 105.3(5) . . ?
W8 O78 K1 96.7(4) . . ?
K3 O78 K1 87.8(4) 2_565 . ?
W7 O713 W13 132.4(6) . . ?
W7 O713 Cu5 112.3(6) . . ?
W13 O713 Cu5 111.2(5) . . ?
W7 O7T K1 155.4(6) . 2_565 ?
W7 O7T K3 103.1(5) . . ?
K1 O7T K3 89.4(4) 2_565 . ?
W7 O7T K3 95.2(5) . 2_565 ?
K1 O7T K3 96.0(4) 2_565 2_565 ?
K3 O7T K3 121.7(4) . 2_565 ?
W8 O89 W9 151.6(6) . . ?
W8 O814 W14 132.1(6) . . ?
W8 O814 Cu5 112.8(5) . . ?
W14 O814 Cu5 111.0(5) . . ?
W9 O9C1 Cu1 114.7(7) . . ?
W9 O9T K6 107.4(6) . . ?
W10 O101 W11 157.0(8) . . ?
W15 O105 W10 116.9(7) . . ?
W16 O106 W10 147.4(8) . . ?
W10 O10C Cu3 116.7(7) . . ?
W10 O10T K2 149.7(8) . 2_566 ?
W12 O112 W11 116.3(7) . . ?
W12 O112 K7 111.0(6) . . ?
W11 O112 K7 105.1(6) . . ?
W16 O116 W11 147.7(8) . . ?
W16 O116 K7 106.5(6) . . ?
W11 O116 K7 104.8(6) . . ?
W11 O11C Cu4 116.8(7) . . ?
W13 O123 W12 151.5(7) . . ?
W17 O127 W12 154.7(8) . . ?
W17 O127 K7 98.6(6) . . ?
W12 O127 K7 102.4(5) . . ?
W12 O12C Cu4 117.6(7) . . ?
W14 O134 W13 118.9(6) . . ?
W14 O134 K3 127.9(6) . 2_565 ?
W13 O134 K3 109.6(5) . 2_565 ?
W14 O134 K4 109.1(5) . . ?
W13 O134 K4 91.7(4) . . ?
K3 O134 K4 86.5(4) 2_565 . ?
W13 O137 W17 147.4(7) . . ?
W13 O137 K4 108.3(5) . . ?
W17 O137 K4 103.9(5) . . ?
Cu1 O13C Cu3 85.0(5) . . ?
W13 O13T K1 153.4(7) . 2_565 ?
W13 O13T K3 95.9(5) . 2_565 ?
K1 O13T K3 94.4(4) 2_565 2_565 ?
W14 O145 W15 152.9(7) . . ?
W14 O148 W18 147.0(7) . . ?
W14 O148 K4 105.8(5) . . ?
W18 O148 K4 103.9(5) . . ?
W18 O158 W15 153.4(8) . . ?
W15 O15C Cu3 116.3(7) . . ?
W17 O167 W16 118.9(7) . . ?
W17 O167 K7 104.1(6) . . ?
W16 O167 K7 99.3(6) . . ?
W18 O168 W16 120.6(7) . . ?
W16 O16T K7 151.8(9) . 2_676 ?
W18 O178 W17 120.4(7) . . ?
W18 O178 K4 114.7(6) . . ?
W17 O178 K4 98.0(5) . . ?
W17 O17T K5 157.5(8) . 1_665 ?
W18 O18T K2 150.6(8) . 1_565 ?
K5 O3W K6 95.5(6) . . ?
K5 O11W K4 96.7(8) . 1_445 ?
K3 O14W K1 91.4(8) . 2_565 ?
K7 O18W K7 95.1(11) . 2_676 ?
K5 O19W K4 87.7(10) . 1_445 ?

loop_
_geom_bond_atom_site_label_1
_geom_bond_atom_site_label_2
_geom_bond_distance
_geom_bond_site_symmetry_2
_geom_bond_publ_flag
W1 O1T 1.744(14) . ?
W1 O14 1.820(13) . ?
W1 O15 1.830(13) . ?
W1 O13 1.993(12) . ?
W1 O12 2.011(12) . ?
W1 O3S1 2.330(12) . ?
W1 K8 3.730(7) . ?
W2 O2T 1.738(14) . ?
W2 O26 1.849(12) . ?
W2 O12 1.865(12) . ?
W2 O23 1.953(12) . ?
W2 O27 1.975(12) . ?
W2 O3S1 2.284(12) . ?
W2 K3 3.667(5) . ?
W2 K1 4.024(5) . ?
W3 O3T 1.733(13) . ?
W3 O39 1.836(12) . ?
W3 O13 1.901(12) . ?
W3 O23 1.940(13) . ?
W3 O38 1.974(12) . ?
W3 O3S1 2.300(11) . ?
W3 K1 3.750(4) . ?
W3 K6 3.844(7) . ?
W4 O4T 1.720(14) . ?
W4 O4C1 1.768(13) . ?
W4 O45 1.903(13) . ?
W4 O49 1.911(13) . ?
W4 O14 2.090(13) . ?
W4 O1S1 2.311(13) . ?
W4 K2 3.816(5) . ?
W4 K8 3.863(7) . ?
W4 K5 3.872(7) . ?
W5 O5T 1.729(15) . ?
W5 O5C2 1.802(13) . ?
W5 O45 1.919(13) . ?
W5 O56 1.939(13) . ?
W5 O15 2.035(13) . ?
W5 O2S1 2.288(12) . ?
W5 K2 3.895(5) . ?
W5 K4 4.096(5) 1_545 ?
W6 O6T 1.741(15) . ?
W6 O6C2 1.788(13) . ?
W6 O56 1.919(13) . ?
W6 O67 1.937(12) . ?
W6 O26 2.035(12) . ?
W6 O2S1 2.272(12) . ?
W7 O7T 1.719(12) . ?
W7 O67 1.872(12) . ?
W7 O27 1.879(12) . ?
W7 O78 1.930(12) . ?
W7 O713 1.973(12) . ?
W7 O4S1 2.311(11) . ?
W7 K3 3.782(5) . ?
W7 K3 3.823(5) 2_565 ?
W7 K1 4.020(5) . ?
W8 O8T 1.730(13) . ?
W8 O89 1.849(11) . ?
W8 O38 1.870(12) . ?
W8 O78 1.938(12) . ?
W8 O814 1.972(11) . ?
W8 O4S1 2.303(11) . ?
W8 K1 3.803(4) . ?
W9 O9T 1.738(14) . ?
W9 O9C1 1.807(13) . ?
W9 O49 1.928(13) . ?
W9 O89 1.967(11) . ?
W9 O39 2.060(12) . ?
W9 O1S1 2.274(12) . ?
W9 K6 3.838(6) . ?
W10 O10T 1.730(16) . ?
W10 O10C 1.805(14) . ?
W10 O101 1.893(14) . ?
W10 O105 1.916(14) . ?
W10 O106 2.047(14) . ?
W10 O1S2 2.285(12) . ?
W11 O11T 1.719(17) . ?
W11 O11C 1.789(14) . ?
W11 O101 1.899(14) . ?
W11 O112 1.944(14) . ?
W11 O116 2.049(14) . ?
W11 O2S2 2.277(12) . ?
W11 K7 3.901(8) . ?
W12 O12T 1.718(16) . ?
W12 O12C 1.790(14) . ?
W12 O112 1.925(14) . ?
W12 O123 1.941(12) . ?
W12 O127 2.032(14) . ?
W12 O2S2 2.283(12) . ?
W12 K7 4.028(7) . ?
W13 O13T 1.727(13) . ?
W13 O137 1.852(13) . ?
W13 O123 1.873(12) . ?
W13 O134 1.963(12) . ?
W13 O713 2.028(12) . ?
W13 O3S2 2.280(12) . ?
W13 K4 3.739(6) . ?
W13 K3 3.899(5) 2_565 ?
W14 O14T 1.717(13) . ?
W14 O145 1.866(12) . ?
W14 O134 1.882(12) . ?
W14 O148 1.891(12) . ?
W14 O814 2.032(11) . ?
W14 O3S2 2.292(12) . ?
W15 O15T 1.739(14) . ?
W15 O15C 1.779(13) . ?
W15 O105 1.912(14) . ?
W15 O145 1.950(12) . ?
W15 O158 2.054(14) . ?
W15 O1S2 2.276(12) . ?
W16 O16T 1.703(17) . ?
W16 O106 1.821(14) . ?
W16 O116 1.845(14) . ?
W16 O168 1.987(14) . ?
W16 O167 2.029(15) . ?
W16 O4S2 2.314(12) . ?
W16 K7 3.798(8) . ?
W17 O17T 1.739(14) . ?
W17 O127 1.865(14) . ?
W17 O167 1.877(14) . ?
W17 O178 1.955(13) . ?
W17 O137 2.004(13) . ?
W17 O4S2 2.295(12) . ?
W17 K4 3.743(6) . ?
W17 K7 3.820(8) . ?
W18 O18T 1.723(15) . ?
W18 O158 1.850(14) . ?
W18 O168 1.883(14) . ?
W18 O178 1.933(13) . ?
W18 O148 1.947(12) . ?
W18 O4S2 2.334(12) . ?
W18 K4 4.133(6) . ?
Cu1 OC12 1.945(12) . ?
Cu1 O9C1 1.977(13) . ?
Cu1 O4C1 2.064(14) . ?
Cu1 O1CC 2.084(12) . ?
Cu1 O13C 2.280(14) . ?
Cu1 O1S1 2.321(13) . ?
Cu1 K2 3.756(5) . ?
Cu2 OC12 1.922(12) . ?
Cu2 O6C2 2.001(14) . ?
Cu2 O5C2 2.018(14) . ?
Cu2 O25C 2.048(12) . ?
Cu2 O24C 2.302(15) . ?
Cu2 O2S1 2.310(12) . ?
Cu2 K2 3.815(5) . ?
Cu3 O34C 1.953(13) . ?
Cu3 O15C 2.000(13) . ?
Cu3 O10C 2.002(14) . ?
Cu3 O1CC 2.015(12) . ?
Cu3 O13C 2.374(14) . ?
Cu3 O1S2 2.387(12) . ?
Cu4 O34C 1.907(13) . ?
Cu4 O12C 1.972(14) . ?
Cu4 O11C 2.003(14) . ?
Cu4 O25C 2.027(12) . ?
Cu4 O2S2 2.363(12) . ?
Cu4 O24C 2.366(15) . ?
Cu5 O1CC 1.960(12) . ?
Cu5 O25C 1.983(12) . ?
Cu5 O814 2.038(11) . ?
Cu5 O713 2.044(12) . ?
Cu5 O4S1 2.333(11) . ?
Cu5 O3S2 2.338(12) . ?
Si1 O1S1 1.609(13) . ?
Si1 O4S1 1.618(12) . ?
Si1 O2S1 1.634(13) . ?
Si1 O3S1 1.639(12) . ?
Si2 O1S2 1.603(13) . ?
Si2 O2S2 1.615(13) . ?
Si2 O4S2 1.622(13) . ?
Si2 O3S2 1.638(13) . ?
K1 O7T 2.685(13) 2_565 ?
K1 O13T 2.695(14) 2_565 ?
K1 O38 2.787(13) . ?
K1 O14W 2.85(3) 2_565 ?
K1 O23 2.880(13) . ?
K1 O78 3.053(13) . ?
K1 O27 3.061(13) . ?
K1 K3 4.004(6) 2_565 ?
K2 O10W 2.73(3) . ?
K2 OC12 2.765(13) . ?
K2 O4W 2.83(2) . ?
K2 O18T 2.830(16) 1_545 ?
K2 O4C1 2.864(14) . ?
K2 O10T 2.871(17) 2_566 ?
K2 O5C2 2.934(14) . ?
K2 O45 3.086(13) . ?
K3 O78 2.708(13) 2_565 ?
K3 O14W 2.74(3) . ?
K3 O2T 2.765(14) . ?
K3 O134 2.774(13) 2_565 ?
K3 O7T 3.001(13) . ?
K3 O27 3.012(13) . ?
K3 O7T 3.261(13) 2_565 ?
K3 O13T 3.323(14) 2_565 ?
K3 W7 3.823(5) 2_565 ?
K3 W13 3.899(5) 2_565 ?
K4 O5T 2.582(16) 1_565 ?
K4 O2T 2.637(15) 2_565 ?
K4 O137 2.718(14) . ?
K4 O11W 2.87(3) 1_665 ?
K4 O178 2.933(14) . ?
K4 O134 3.124(15) . ?
K4 O148 3.207(14) . ?
K4 O19W 3.40(4) 1_665 ?
K4 K3 4.049(8) 2_565 ?
K4 W5 4.096(5) 1_565 ?
K5 O19W 2.70(4) . ?
K5 O17T 2.711(16) 1_445 ?
K5 O49 2.723(15) . ?
K5 O3W 2.75(2) . ?
K5 O22W 2.75(5) . ?
K5 O11W 2.83(3) . ?
K5 O4T 3.250(15) . ?
K5 K6 4.211(11) . ?
K5 K4 4.255(11) 1_445 ?
K5 K8 4.293(12) . ?
K6 O1T 2.708(15) 2_455 ?
K6 O6T 2.738(16) 1_455 ?
K6 O20W 2.89(4) . ?
K6 O3W 2.94(2) . ?
K6 O9T 2.942(15) . ?
K6 O39 2.965(14) . ?
K6 O3T 3.204(15) . ?
K6 K8 4.782(10) 2_455 ?
K7 O16T 2.756(18) 2_676 ?
K7 O116 2.836(17) . ?
K7 O15W 2.85(3) . ?
K7 O167 2.900(16) . ?
K7 O112 2.914(16) . ?
K7 O18W 3.00(4) . ?
K7 O18W 3.01(4) 2_676 ?
K7 O127 3.067(15) . ?
K8 O3T 2.723(14) 2_455 ?
K8 O9W 2.90(3) . ?
K8 O4T 2.913(15) . ?
K8 O1T 2.964(16) . ?
K8 O14 2.969(15) . ?
K8 O21W 2.98(4) . ?
K8 K6 4.782(10) 2_455 ?
O1T K6 2.708(15) 2_455 ?
O2T K4 2.637(15) 2_565 ?
O3T K8 2.723(15) 2_455 ?
O5T K4 2.582(16) 1_545 ?
O6T K6 2.738(16) 1_655 ?
O78 K3 2.708(13) 2_565 ?
O7T K1 2.685(13) 2_565 ?
O7T K3 3.261(13) 2_565 ?
O10T K2 2.871(17) 2_566 ?
O134 K3 2.774(13) 2_565 ?
O13T K1 2.695(14) 2_565 ?
O13T K3 3.323(14) 2_565 ?
O16T K7 2.756(18) 2_676 ?
O17T K5 2.711(16) 1_665 ?
O18T K2 2.830(16) 1_565 ?
O11W K4 2.87(3) 1_445 ?
O14W K1 2.85(3) 2_565 ?
O18W K7 3.01(4) 2_676 ?
O19W K4 3.40(4) 1_445 ?
